data_1552848
loop_
_publ_author_name
'Das, Partha P.'
'Mugnaioli, Enrico'
'Nicolopoulos, Stavros'
'Tossi, Camilla'
'Gemmi, Mauro'
'Galanis, Athanasios'
'Borodi, Gheorghe'
'Pop, Mihaela M.'

_publ_section_title
;
 Crystal Structures of Two Important Pharmaceuticals Solved by 3D
 Precession Electron Diffraction Tomography
;
_journal_issue 10
_journal_name_full 'Organic Process Research &amp; Development'
_journal_page_first 1365
_journal_paper_doi 10.1021/acs.oprd.8b00149
_journal_volume 22
_journal_year 2018
_chemical_formula_moiety 'C26 H25 Cl N2 O3'
_chemical_formula_sum 'C26 H25 Cl N2 O3'
_chemical_formula_weight 448.95
_space_group_crystal_system monoclinic
_space_group_IT_number 14
_space_group_name_Hall '-P 2yn'
_space_group_name_H-M_alt 'P 1 21/n 1'
_symmetry_Int_Tables_number 14
_atom_sites_solution_hydrogens geom
_audit_creation_method 'sir2014 15.10'
_cell_angle_alpha 90
_cell_angle_beta 107.820
_cell_angle_gamma 90
_cell_formula_units_Z 4
_cell_length_a 7.52000
_cell_length_b 38.53000
_cell_length_c 8.44000
_cell_measurement_temperature 93
_cell_volume 2328.126
_computing_molecular_graphics 'SIR2014 (Burla et al., 2015)'
_computing_publication_material 'SIR2014 (Burla et al., 2015)'
_computing_structure_refinement 'SIR2014 (Burla et al., 2015)'
_computing_structure_solution 'SIR2014 (Burla et al., 2015)'
_diffrn_ambient_temperature 93
_diffrn_detector 'ASI MEDIPIX'
_diffrn_measurement_device 'electron microscope'
_diffrn_measurement_device_type 'Zeiss Libra 120'
_diffrn_radiation_probe electron
_diffrn_radiation_type electron
_diffrn_radiation_wavelength 0.0335
_diffrn_reflns_av_R_equivalents 0.2646
_diffrn_reflns_av_unetI/netI 0.0457
_diffrn_reflns_limit_h_max 6
_diffrn_reflns_limit_h_min -6
_diffrn_reflns_limit_k_max 25
_diffrn_reflns_limit_k_min -25
_diffrn_reflns_limit_l_max 6
_diffrn_reflns_limit_l_min -6
_diffrn_reflns_number 2648
_diffrn_reflns_theta_full 0.47
_diffrn_reflns_theta_max 0.86
_diffrn_reflns_theta_min 0.05
_exptl_crystal_density_diffrn 1.281
_exptl_crystal_description nanocrystal
_exptl_crystal_F_000 944
_refine_ls_extinction_method none
_refine_ls_goodness_of_fit_all ???
_refine_ls_goodness_of_fit_gt ???
_refine_ls_hydrogen_treatment constr
_refine_ls_matrix_type full
_refine_ls_number_constraints ???
_refine_ls_number_parameters ???
_refine_ls_number_reflns ???
_refine_ls_number_restraints ???
_refine_ls_R_factor_all ???
_refine_ls_R_factor_gt ???
_refine_ls_shift/su_max ???
_refine_ls_shift/su_mean ???
_refine_ls_structure_factor_coef F
_refine_ls_weighting_details xxx
_refine_ls_weighting_scheme calc
_refine_ls_wR_factor_gt ???
_refine_ls_wR_factor_ref ???
_reflns_number_gt 1102
_reflns_number_total 1121
_reflns_threshold_expression I>3\s(I)
_cod_data_source_file op8b00149_si_005.cif
_cod_data_source_block
;
;
_cod_original_cell_volume 2328.13
_cod_original_sg_symbol_Hall ' P 2yn'
_cod_original_sg_symbol_H-M 'P 21/n'
_cod_database_code 1552848

loop_
_space_group_symop_id
_space_group_symop_operation_xyz
1 x,y,z
2 1/2-x,1/2+y,1/2-z
3 -x,-y,-z
4 1/2+x,1/2-y,1/2+z

loop_
_atom_site_label
_atom_site_type_symbol
_atom_site_fract_x
_atom_site_fract_y
_atom_site_fract_z
_atom_site_adp_type
_atom_site_U_iso_or_equiv
_atom_site_site_symmetry_multiplicity
_atom_site_occupancy
_atom_site_calc_flag
Cl1 Cl 0.3826 0.5746 0.1786 Uiso 0 4 1 d
N1 N 0.1086 0.7253 0.6479 Uiso 0 4 1 d
N2 N 0.0008 0.5592 0.6916 Uiso 0 4 1 d
O1 O 0.3124 0.7395 0.8962 Uiso 0 4 1 d
O2 O -0.1656 0.5798 0.8526 Uiso 0 4 1 d
O3 O 0.5644 0.5273 0.7819 Uiso 0 4 1 d
C1 C 0.5318 0.7713 0.6427 Uiso 0 4 1 d
C2 C 0.3697 0.7946 0.6361 Uiso 0 4 1 d
C3 C 0.3581 0.8290 0.5758 Uiso 0 4 1 d
C4 C 0.2133 0.8500 0.5700 Uiso 0 4 1 d
C5 C 0.0725 0.8388 0.6232 Uiso 0 4 1 d
C6 C 0.0752 0.8052 0.6808 Uiso 0 4 1 d
C7 C 0.2225 0.7836 0.6886 Uiso 0 4 1 d
C8 C 0.2197 0.7474 0.7550 Uiso 0 4 1 d
C9 C 0.0705 0.6902 0.6795 Uiso 0 4 1 d
C10 C -0.1123 0.6791 0.6212 Uiso 0 4 1 d
C11 C -0.1625 0.6451 0.6449 Uiso 0 4 1 d
C12 C -0.0217 0.6219 0.7269 Uiso 0 4 1 d
C13 C 0.1610 0.6333 0.7837 Uiso 0 4 1 d
C14 C 0.2091 0.6674 0.7629 Uiso 0 4 1 d
C15 C -0.3656 0.6347 0.5807 Uiso 0 4 1 d
C16 C -0.0697 0.5852 0.7615 Uiso 0 4 1 d
C17 C 0.0964 0.5642 0.5709 Uiso 0 4 1 d
C18 C 0.0055 0.5800 0.4201 Uiso 0 4 1 d
C19 C 0.0935 0.5837 0.2997 Uiso 0 4 1 d
C20 C 0.2695 0.5707 0.3299 Uiso 0 4 1 d
C21 C 0.3613 0.5545 0.4774 Uiso 0 4 1 d
C22 C 0.2767 0.5513 0.6008 Uiso 0 4 1 d
C23 C 0.3814 0.5344 0.7659 Uiso 0 4 1 d
C24 C 0.2935 0.5004 0.7978 Uiso 0 4 1 d
C25 C 0.1226 0.5052 0.8515 Uiso 0 4 1 d
C26 C -0.0383 0.5225 0.7259 Uiso 0 4 1 d
H1 H 0.0518 0.7334 0.545 Uiso 0 4 1 d
H2 H 0.4872 0.5452 0.4951 Uiso 0 4 1 d
H3 H 0.6255 0.5453 0.8025 Uiso 0 4 1 d
H6 H 0.3391 0.6751 0.8066 Uiso 0 4 1 d
H7 H -0.2094 0.6955 0.5616 Uiso 0 4 1 d
H8 H -0.1408 0.5222 0.7656 Uiso 0 4 1 d
H8a H -0.0662 0.5101 0.6269 Uiso 0 4 1 d
H9 H -0.1223 0.5886 0.399 Uiso 0 4 1 d
H13 H 0.2607 0.4875 0.7001 Uiso 0 4 1 d
H13a H 0.3818 0.4883 0.8808 Uiso 0 4 1 d
H14 H 0.3817 0.5501 0.8574 Uiso 0 4 1 d
H16 H 0.2594 0.6169 0.8403 Uiso 0 4 1 d
H18 H 0.0308 0.5954 0.1944 Uiso 0 4 1 d
H19 H 0.1553 0.5186 0.9477 Uiso 0 4 1 d
H19a H 0.0833 0.4834 0.8748 Uiso 0 4 1 d
H20 H -0.3779 0.6115 0.6058 Uiso 0 4 1 d
H20a H -0.409 0.6378 0.466 Uiso 0 4 1 d
H20b H -0.4351 0.6484 0.6308 Uiso 0 4 1 d
H21 H -0.0293 0.7967 0.7165 Uiso 0 4 1 d
H22 H -0.0314 0.8543 0.6212 Uiso 0 4 1 d
H24 H 0.4594 0.8379 0.5367 Uiso 0 4 1 d
H25 H 0.2107 0.8737 0.5266 Uiso 0 4 1 d
H26 H 0.6168 0.7832 0.6026 Uiso 0 4 1 d
H26a H 0.4892 0.7518 0.5775 Uiso 0 4 1 d
H26b H 0.5899 0.7645 0.7522 Uiso 0 4 1 d

loop_
_atom_type_symbol
_atom_type_description
_atom_type_scat_dispersion_real
_atom_type_scat_dispersion_imag
_atom_type_scat_source
C C 0.0000 0.0000 ' P. A. Doyle and P. S. Turner Acta Cryst. (1968). A24, 390-397'
H H 0.0000 0.0000 ' P. A. Doyle and P. S. Turner Acta Cryst. (1968). A24, 390-397'
N N 0.0000 0.0000 ' P. A. Doyle and P. S. Turner Acta Cryst. (1968). A24, 390-397'
O O 0.0000 0.0000 ' P. A. Doyle and P. S. Turner Acta Cryst. (1968). A24, 390-397'
